data_7038947
loop_
_publ_author_name
'Yousif, Maryam'
'Cabelof, Alyssa C.'
'Martin, Philip D.'
'Lord, Richard L.'
'Groysman, Stanislav'

_publ_section_title
;
 Synthesis of a mononuclear, non-square-planar chromium(ii) bis(alkoxide)
 complex and its reactivity toward organic carbonyls and CO2.
;
_journal_issue 24
_journal_name_full 'Dalton transactions (Cambridge, England : 2003)'
_journal_page_first 9794
_journal_page_last 9804
_journal_paper_doi 10.1039/c6dt00279j
_journal_volume 45
_journal_year 2016
_chemical_formula_sum 'C74 H98 Cr O12'
_chemical_formula_weight 1231.52
_chemical_name_systematic 'compound 8'
_space_group_IT_number 2
_symmetry_cell_setting triclinic
_symmetry_space_group_name_Hall '-P 1'
_symmetry_space_group_name_H-M 'P -1'
_atom_sites_solution_hydrogens geom
_atom_sites_solution_primary direct
_atom_sites_solution_secondary difmap
_audit_creation_method SHELXL-97
_audit_update_record
;
2016-04-04 deposited with the CCDC.
2016-04-05 downloaded from the CCDC.
;
_cell_angle_alpha 78.612(6)
_cell_angle_beta 85.689(6)
_cell_angle_gamma 76.473(5)
_cell_formula_units_Z 4
_cell_length_a 13.8974(15)
_cell_length_b 16.8586(18)
_cell_length_c 28.648(4)
_cell_measurement_reflns_used 15428
_cell_measurement_temperature 100(2)
_cell_measurement_theta_max 22.50
_cell_measurement_theta_min 0.73
_cell_volume 6394.3(13)
_computing_structure_refinement 'SHELXL-97 (Sheldrick, 1997)'
_computing_structure_solution 'SHELXS-97 (Sheldrick, 1990)'
_diffrn_ambient_temperature 100(2)
_diffrn_measured_fraction_theta_full 0.982
_diffrn_measured_fraction_theta_max 0.982
_diffrn_measurement_device_type 'Bruker Apex2'
_diffrn_radiation_monochromator graphite
_diffrn_radiation_source 'fine-focus sealed tube'
_diffrn_radiation_type MoK\a
_diffrn_radiation_wavelength 0.71073
_diffrn_reflns_av_R_equivalents 0.1035
_diffrn_reflns_av_sigmaI/netI 0.0832
_diffrn_reflns_limit_h_max 14
_diffrn_reflns_limit_h_min -14
_diffrn_reflns_limit_k_max 18
_diffrn_reflns_limit_k_min -18
_diffrn_reflns_limit_l_max 28
_diffrn_reflns_limit_l_min -30
_diffrn_reflns_number 160125
_diffrn_reflns_theta_full 22.50
_diffrn_reflns_theta_max 22.50
_diffrn_reflns_theta_min 0.73
_exptl_absorpt_coefficient_mu 0.243
_exptl_absorpt_correction_T_max 0.9761
_exptl_absorpt_correction_T_min 0.9530
_exptl_absorpt_correction_type empirical
_exptl_absorpt_process_details SADABS
_exptl_crystal_colour pink
_exptl_crystal_density_diffrn 1.279
_exptl_crystal_density_method 'not measured'
_exptl_crystal_description needles
_exptl_crystal_F_000 2648
_exptl_crystal_recrystallization_method 'Re-crystallisation from solvent'
_exptl_crystal_size_max 0.20
_exptl_crystal_size_mid 0.15
_exptl_crystal_size_min 0.10
_refine_diff_density_max 2.328
_refine_diff_density_min -1.847
_refine_diff_density_rms 0.138
_refine_ls_extinction_method none
_refine_ls_goodness_of_fit_ref 1.085
_refine_ls_hydrogen_treatment constr
_refine_ls_matrix_type full
_refine_ls_number_parameters 1466
_refine_ls_number_reflns 16399
_refine_ls_number_restraints 1443
_refine_ls_restrained_S_all 1.043
_refine_ls_R_factor_all 0.2060
_refine_ls_R_factor_gt 0.1550
_refine_ls_shift/su_max 0.001
_refine_ls_shift/su_mean 0.000
_refine_ls_structure_factor_coef Fsqd
_refine_ls_weighting_details 'calc w=1/[\s^2^(Fo^2^)+(0.0920P)^2^+163.1876P] where P=(Fo^2^+2Fc^2^)/3'
_refine_ls_weighting_scheme calc
_refine_ls_wR_factor_gt 0.3732
_refine_ls_wR_factor_ref 0.4095
_reflns_number_gt 10855
_reflns_number_total 16399
_reflns_threshold_expression >2sigma(I)
_cod_data_source_file c6dt00279j2.cif
_cod_data_source_block compound_8
_cod_depositor_comments 'Adding full bibliography for 7038947.cif.'
_cod_original_cell_volume 6394.3(12)
_cod_original_sg_symbol_H-M P-1
_cod_database_code 7038947
_solvent_exptl_crystal_recrystallization_method THF

loop_
_symmetry_equiv_pos_as_xyz
'x, y, z'
'-x, -y, -z'

loop_
_atom_site_label
_atom_site_type_symbol
_atom_site_fract_x
_atom_site_fract_y
_atom_site_fract_z
_atom_site_U_iso_or_equiv
_atom_site_adp_type
_atom_site_occupancy
_atom_site_symmetry_multiplicity
_atom_site_calc_flag
_atom_site_refinement_flags
_atom_site_disorder_assembly
_atom_site_disorder_group
O70 O 0.114(3) 0.747(3) 1.0232(16) 0.161(13) Uiso 0.550(9) 1 d PU A 3
C35S C 0.213(3) 0.647(3) 0.9851(15) 0.087(10) Uiso 0.550(9) 1 d PU A 4
H35A H 0.2492 0.6045 0.9669 0.104 Uiso 0.550(9) 1 calc PR A 4
H35B H 0.2603 0.6765 0.9946 0.104 Uiso 0.550(9) 1 calc PR A 4
C33S C 0.159(3) 0.612(3) 1.0257(16) 0.105(12) Uiso 0.550(9) 1 d PU A 4
H33A H 0.2041 0.5772 1.0510 0.126 Uiso 0.550(9) 1 calc PR A 4
H33B H 0.1157 0.5785 1.0169 0.126 Uiso 0.550(9) 1 calc PR A 4
C34S C 0.196(3) 0.664(3) 1.0210(15) 0.094(10) Uiso 0.550(9) 1 d PU A 3
H34A H 0.1718 0.6119 1.0323 0.112 Uiso 0.550(9) 1 calc PR A 3
H34B H 0.2598 0.6609 1.0347 0.112 Uiso 0.550(9) 1 calc PR A 3
Cr1 Cr 0.07561(13) -0.03782(11) 0.75525(7) 0.0230(5) Uani 1 1 d U . .
C11 C 0.1884(16) 0.4307(14) 0.4659(8) 0.087(7) Uani 0.60 1 d PGU B 1
H11 H 0.1351 0.4162 0.4531 0.104 Uiso 0.60 1 calc PR B 1
C12 C 0.2260(19) 0.4975(12) 0.4418(7) 0.092(8) Uani 0.60 1 d PGU B 1
H12 H 0.1985 0.5286 0.4126 0.110 Uiso 0.60 1 calc PR B 1
C15 C 0.304(2) 0.5188(12) 0.4604(8) 0.096(9) Uani 0.60 1 d PGU B 1
H15 H 0.3298 0.5644 0.4439 0.116 Uiso 0.60 1 calc PR B 1
C13 C 0.3444(18) 0.4732(14) 0.5031(9) 0.105(8) Uani 0.60 1 d PGU B 1
H13 H 0.3977 0.4878 0.5158 0.127 Uiso 0.60 1 calc PR B 1
C14 C 0.3067(18) 0.4065(13) 0.5272(7) 0.090(7) Uani 0.60 1 d PGU B 1
H14 H 0.3343 0.3753 0.5564 0.108 Uiso 0.60 1 calc PR B 1
C116 C 0.2287(18) 0.3852(12) 0.5086(8) 0.075(7) Uani 0.60 1 d PGU B 1
C97 C 0.234(4) 0.529(3) 0.4584(17) 0.075(9) Uani 0.40 1 d PU B 2
H97 H 0.1939 0.5828 0.4485 0.090 Uiso 0.40 1 calc PR B 2
C88 C 0.363(4) 0.362(2) 0.4848(14) 0.071(8) Uani 0.40 1 d PU B 2
H88 H 0.4029 0.3078 0.4930 0.085 Uiso 0.40 1 calc PR B 2
C89 C 0.407(4) 0.428(2) 0.4603(15) 0.082(9) Uani 0.40 1 d PU B 2
H89 H 0.4763 0.4189 0.4546 0.098 Uiso 0.40 1 calc PR B 2
C96 C 0.199(4) 0.462(2) 0.4863(14) 0.057(7) Uani 0.40 1 d PU B 2
H96 H 0.1330 0.4731 0.4987 0.069 Uiso 0.40 1 calc PR B 2
C99 C 0.349(4) 0.500(3) 0.4459(18) 0.077(9) Uani 0.40 1 d PU B 2
H99 H 0.3792 0.5406 0.4259 0.093 Uiso 0.40 1 calc PR B 2
C505 C 0.254(4) 0.378(3) 0.4977(17) 0.063(7) Uani 0.40 1 d PU B 2
C5 C -0.0252(10) 0.3007(8) 0.6809(5) 0.046(3) Uani 1 1 d U . .
H5A H -0.0021 0.2995 0.6474 0.055 Uiso 1 1 calc R . .
H5B H 0.0326 0.2970 0.7001 0.055 Uiso 1 1 calc R . .
C1 C 0.1821(9) -0.2110(7) 0.8275(5) 0.035(3) Uani 1 1 d U . .
H1A H 0.1267 -0.2171 0.8508 0.041 Uiso 1 1 calc R . .
H1B H 0.2226 -0.1776 0.8386 0.041 Uiso 1 1 calc R . .
C4 C 0.1664(10) -0.2319(7) 0.7487(5) 0.038(3) Uani 1 1 d U . .
H4A H 0.2198 -0.2208 0.7252 0.046 Uiso 1 1 calc R . .
H4B H 0.1065 -0.2302 0.7316 0.046 Uiso 1 1 calc R . .
O2 O -0.0720(6) 0.2328(5) 0.6992(3) 0.0341(19) Uani 1 1 d U . .
Cr2 Cr 0.00309(13) 0.10066(11) 0.72631(7) 0.0251(5) Uani 1 1 d U . .
O1 O 0.1455(5) -0.1726(4) 0.7808(3) 0.0266(17) Uani 1 1 d U . .
C22 C 0.2779(10) 0.2130(9) 0.6700(5) 0.043(3) Uani 1 1 d U . .
H22A H 0.2763 0.2629 0.6456 0.065 Uiso 1 1 calc R . .
H22B H 0.3024 0.2208 0.6996 0.065 Uiso 1 1 calc R . .
H22C H 0.2110 0.2028 0.6758 0.065 Uiso 1 1 calc R . .
O11 O 0.2480(6) 0.0404(5) 0.6399(3) 0.0335(18) Uani 1 1 d U . .
O14 O -0.1193(6) -0.0379(5) 0.6549(3) 0.037(2) Uani 1 1 d U . .
O7 O 0.0855(5) 0.1301(4) 0.7728(3) 0.0236(16) Uani 1 1 d U . .
O5 O -0.1766(5) 0.0206(5) 0.8381(3) 0.0251(17) Uani 1 1 d U . .
O10 O 0.1141(5) 0.1082(5) 0.6766(3) 0.0279(17) Uani 1 1 d U . .
C21 C 0.3730(11) 0.0675(9) 0.6986(5) 0.052(4) Uani 1 1 d U . .
H21A H 0.4141 0.0846 0.7194 0.078 Uiso 1 1 calc R . .
H21B H 0.4090 0.0157 0.6890 0.078 Uiso 1 1 calc R . .
H21C H 0.3115 0.0589 0.7158 0.078 Uiso 1 1 calc R . .
O13 O -0.0757(5) 0.0594(5) 0.6832(3) 0.0284(17) Uani 1 1 d U . .
O3 O -0.0364(5) -0.0375(4) 0.8049(2) 0.0187(15) Uani 1 1 d U . .
C68 C -0.0804(9) -0.2293(8) 0.8224(4) 0.033(3) Uani 1 1 d U . .
H68 H -0.0419 -0.1921 0.8060 0.039 Uiso 1 1 calc R . .
O8 O 0.1808(5) 0.0995(5) 0.8344(3) 0.0248(17) Uani 1 1 d U . .
O9 O 0.1817(5) -0.0273(5) 0.7023(3) 0.0282(17) Uani 1 1 d U . .
O6 O 0.1491(5) -0.0035(4) 0.8017(3) 0.0227(16) Uani 1 1 d U . .
O12 O -0.0012(5) -0.0731(5) 0.7096(3) 0.0264(17) Uani 1 1 d U . .
O4 O -0.1078(5) 0.0944(4) 0.7745(3) 0.0211(16) Uani 1 1 d U . .
C105 C 0.4522(8) -0.1444(7) 0.7959(4) 0.025(2) Uani 1 1 d U . .
C502 C -0.4103(9) 0.2950(7) 0.8140(4) 0.032(3) Uani 1 1 d U . .
C119 C 0.1360(8) 0.0718(7) 0.8029(4) 0.019(2) Uiso 1 1 d U . .
C92 C -0.2839(8) 0.0627(7) 0.8359(4) 0.024(2) Uani 1 1 d U . .
C65 C -0.1058(8) -0.2000(8) 0.7146(5) 0.034(3) Uani 1 1 d U . .
H65 H -0.1384 -0.1509 0.7259 0.041 Uiso 1 1 calc R . .
C503 C -0.2385(8) 0.2840(7) 0.8275(4) 0.027(2) Uani 1 1 d U . .
C102 C 0.1134(9) 0.0388(8) 0.9134(5) 0.035(3) Uani 1 1 d U . .
C104 C 0.4140(8) -0.1152(7) 0.8408(4) 0.028(2) Uani 1 1 d U . .
C118 C -0.0611(9) -0.0182(8) 0.6836(4) 0.029(2) Uani 1 1 d U . .
C84 C -0.0965(10) -0.1110(8) 0.6303(5) 0.042(2) Uani 1 1 d U . .
C93 C -0.3158(8) 0.0262(7) 0.8894(4) 0.027(2) Uani 1 1 d U . .
C41 C -0.2480(8) 0.0458(7) 0.9231(4) 0.026(2) Uani 1 1 d U . .
H41A H -0.2745 0.0352 0.9559 0.039 Uiso 1 1 calc R . .
H41B H -0.2445 0.1042 0.9142 0.039 Uiso 1 1 calc R . .
H41C H -0.1815 0.0104 0.9210 0.039 Uiso 1 1 calc R . .
C94 C -0.3264(8) 0.0340(7) 0.7923(4) 0.029(2) Uani 1 1 d U . .
C44 C -0.2686(8) -0.0493(8) 0.7833(5) 0.033(3) Uani 1 1 d U . .
H44A H -0.2967 -0.0636 0.7565 0.050 Uiso 1 1 calc R . .
H44B H -0.2721 -0.0916 0.8118 0.050 Uiso 1 1 calc R . .
H44C H -0.1993 -0.0469 0.7756 0.050 Uiso 1 1 calc R . .
C29 C -0.2228(8) 0.1961(7) 0.8346(4) 0.025(2) Uani 1 1 d U . .
H29 H -0.1590 0.1627 0.8427 0.030 Uiso 1 1 calc R . .
C600 C -0.1084(8) 0.0285(7) 0.8036(4) 0.022(3) Uiso 1 1 d U . .
C43 C -0.4348(8) 0.0266(7) 0.8001(4) 0.026(3) Uani 1 1 d U . .
H43A H -0.4765 0.0801 0.8049 0.039 Uiso 1 1 calc R . .
H43B H -0.4406 -0.0159 0.8283 0.039 Uiso 1 1 calc R . .
H43C H -0.4563 0.0108 0.7721 0.039 Uiso 1 1 calc R . .
C98 C -0.1546(9) 0.3251(8) 0.8271(5) 0.033(3) Uani 1 1 d U . .
C109 C 0.2966(10) 0.1064(9) 0.6138(5) 0.043(2) Uani 1 1 d U B .
C117 C 0.1770(9) 0.0423(7) 0.6745(4) 0.029(3) Uani 1 1 d U . .
C106 C 0.4042(9) -0.1402(7) 0.9275(4) 0.029(2) Uani 1 1 d U . .
C49 C 0.3901(9) -0.1372(7) 0.7594(4) 0.031(3) Uani 1 1 d U . .
H49 H 0.3224 -0.1101 0.7621 0.037 Uiso 1 1 calc R . .
C50 C 0.4256(10) -0.1692(8) 0.7181(5) 0.040(3) Uani 1 1 d U . .
H50 H 0.3813 -0.1654 0.6937 0.048 Uiso 1 1 calc R . .
C46 C 0.3270(8) -0.0713(7) 0.9251(4) 0.027(2) Uani 1 1 d U . .
H46 H 0.2957 -0.0576 0.9540 0.032 Uiso 1 1 calc R . .
C47 C 0.3393(8) -0.0431(7) 0.8405(4) 0.026(2) Uani 1 1 d U . .
H47 H 0.3197 -0.0082 0.8109 0.031 Uiso 1 1 calc R . .
C87 C -0.0740(9) -0.1946(8) 0.6668(5) 0.039(3) Uani 1 1 d U . .
C39 C -0.0627(9) 0.2935(8) 0.8079(4) 0.034(3) Uani 1 1 d U . .
H39 H -0.0534 0.2437 0.7957 0.041 Uiso 1 1 calc R . .
C504 C -0.5126(9) 0.3450(8) 0.8034(5) 0.037(3) Uani 1 1 d U . .
C40 C -0.3043(8) -0.0673(7) 0.8996(4) 0.026(3) Uani 1 1 d U . .
H40A H -0.2374 -0.0941 0.8899 0.039 Uiso 1 1 calc R . .
H40B H -0.3530 -0.0819 0.8817 0.039 Uiso 1 1 calc R . .
H40C H -0.3153 -0.0863 0.9337 0.039 Uiso 1 1 calc R . .
C28 C -0.3334(8) 0.3312(7) 0.8169(4) 0.029(3) Uani 1 1 d U . .
H28 H -0.3447 0.3901 0.8115 0.034 Uiso 1 1 calc R . .
C63 C 0.0176(8) 0.1016(8) 0.8942(5) 0.034(3) Uani 1 1 d U . .
H63A H 0.0037 0.0918 0.8630 0.050 Uiso 1 1 calc R . .
H63B H 0.0268 0.1583 0.8909 0.050 Uiso 1 1 calc R . .
H63C H -0.0380 0.0942 0.9164 0.050 Uiso 1 1 calc R . .
C60 C 0.3173(9) 0.1046(8) 0.9417(4) 0.032(3) Uani 1 1 d U . .
H60A H 0.3716 0.0566 0.9389 0.048 Uiso 1 1 calc R . .
H60B H 0.2738 0.0898 0.9690 0.048 Uiso 1 1 calc R . .
H60C H 0.3446 0.1509 0.9465 0.048 Uiso 1 1 calc R . .
C2 C 0.2440(12) -0.2945(9) 0.8216(6) 0.056(4) Uani 1 1 d U . .
H2A H 0.3139 -0.2918 0.8137 0.067 Uiso 1 1 calc R . .
H2B H 0.2412 -0.3364 0.8509 0.067 Uiso 1 1 calc R . .
C100 C 0.2578(8) 0.1304(7) 0.8960(5) 0.031(2) Uani 1 1 d U . .
C62 C 0.1150(10) 0.0439(10) 0.9672(5) 0.045(3) Uani 1 1 d U . .
H62A H 0.0526 0.0346 0.9831 0.068 Uiso 1 1 calc R . .
H62B H 0.1230 0.0990 0.9700 0.068 Uiso 1 1 calc R . .
H62C H 0.1703 0.0014 0.9823 0.068 Uiso 1 1 calc R . .
C103 C 0.2930(8) -0.0214(7) 0.8826(4) 0.026(2) Uani 1 1 d U . .
C107 C 0.4420(10) -0.1929(7) 0.9729(5) 0.037(3) Uani 1 1 d U . .
C53 C 0.5521(9) -0.1830(8) 0.7900(5) 0.039(3) Uani 1 1 d U . .
H53 H 0.5967 -0.1878 0.8145 0.046 Uiso 1 1 calc R . .
C64 C 0.0992(9) -0.0467(8) 0.9123(5) 0.037(3) Uani 1 1 d U . .
H64A H 0.1481 -0.0883 0.9324 0.055 Uiso 1 1 calc R . .
H64B H 0.1079 -0.0564 0.8795 0.055 Uiso 1 1 calc R . .
H64C H 0.0323 -0.0509 0.9243 0.055 Uiso 1 1 calc R . .
C38 C 0.0160(10) 0.3311(8) 0.8058(5) 0.040(3) Uani 1 1 d U . .
H38 H 0.0786 0.3077 0.7927 0.048 Uiso 1 1 calc R . .
C66 C -0.0520(11) -0.3489(9) 0.7292(5) 0.046(3) Uani 1 1 d U . .
H66 H -0.0451 -0.4011 0.7501 0.055 Uiso 1 1 calc R . .
C170 C -0.2989(8) 0.1588(7) 0.8298(4) 0.024(2) Uani 1 1 d U . .
C37 C 0.0011(10) 0.4023(9) 0.8229(6) 0.050(3) Uani 1 1 d U . .
H37 H 0.0547 0.4287 0.8219 0.060 Uiso 1 1 calc R . .
C48 C 0.4471(9) -0.1629(7) 0.8841(4) 0.029(3) Uani 1 1 d U . .
H48 H 0.4989 -0.2112 0.8848 0.034 Uiso 1 1 calc R . .
C91 C -0.1161(9) -0.2800(8) 0.7977(5) 0.039(3) Uani 1 1 d U . .
C59 C 0.3320(8) 0.1530(7) 0.8549(5) 0.031(3) Uani 1 1 d U . .
H59A H 0.3660 0.1930 0.8631 0.047 Uiso 1 1 calc R . .
H59B H 0.2959 0.1777 0.8255 0.047 Uiso 1 1 calc R . .
H59C H 0.3808 0.1027 0.8502 0.047 Uiso 1 1 calc R . .
C500 C -0.0230(11) -0.3458(9) 0.6813(5) 0.047(3) Uani 1 1 d U . .
C27 C -0.3927(8) 0.2086(7) 0.8200(4) 0.027(2) Uani 1 1 d U . .
H27 H -0.4460 0.1834 0.8174 0.033 Uiso 1 1 calc R . .
C42 C -0.4239(8) 0.0655(8) 0.9038(4) 0.030(3) Uani 1 1 d U . .
H42A H -0.4401 0.0377 0.9359 0.045 Uiso 1 1 calc R . .
H42B H -0.4695 0.0588 0.8811 0.045 Uiso 1 1 calc R . .
H42C H -0.4305 0.1247 0.9036 0.045 Uiso 1 1 calc R . .
C83 C 0.0955(10) -0.1428(8) 0.6170(5) 0.043(3) Uani 1 1 d U . .
H83A H 0.1481 -0.1471 0.5923 0.064 Uiso 1 1 calc R . .
H83B H 0.0917 -0.1985 0.6339 0.064 Uiso 1 1 calc R . .
H83C H 0.1101 -0.1107 0.6396 0.064 Uiso 1 1 calc R . .
C35 C -0.1681(10) 0.3986(8) 0.8449(6) 0.046(3) Uani 1 1 d U . .
H35 H -0.2298 0.4218 0.8589 0.055 Uiso 1 1 calc R . .
C115 C -0.0419(11) 0.2417(9) 0.5480(5) 0.053(3) Uani 1 1 d U . .
C501 C -0.0903(9) -0.2769(8) 0.7464(5) 0.039(3) Uani 1 1 d U . .
C45 C -0.3203(9) 0.0953(8) 0.7453(4) 0.036(3) Uani 1 1 d U . .
H45A H -0.2508 0.0955 0.7366 0.054 Uiso 1 1 calc R . .
H45B H -0.3559 0.1512 0.7492 0.054 Uiso 1 1 calc R . .
H45C H -0.3504 0.0784 0.7201 0.054 Uiso 1 1 calc R . .
C24 C 0.4406(12) -0.0224(10) 0.6048(6) 0.066(4) Uani 1 1 d U . .
H24A H 0.4898 -0.0021 0.6191 0.100 Uiso 1 1 calc R . .
H24B H 0.4740 -0.0581 0.5826 0.100 Uiso 1 1 calc R . .
H24C H 0.4056 -0.0543 0.6299 0.100 Uiso 1 1 calc R . .
C30 C -0.5812(10) 0.3193(9) 0.7818(7) 0.060(4) Uani 1 1 d U . .
H30 H -0.5628 0.2671 0.7719 0.072 Uiso 1 1 calc R . .
C61 C 0.1820(9) 0.2109(8) 0.8994(5) 0.036(3) Uani 1 1 d U . .
H61A H 0.1395 0.2022 0.9279 0.054 Uiso 1 1 calc R . .
H61B H 0.1413 0.2276 0.8711 0.054 Uiso 1 1 calc R . .
H61C H 0.2164 0.2546 0.9013 0.054 Uiso 1 1 calc R . .
C34 C -0.5426(10) 0.4219(8) 0.8179(5) 0.047(3) Uani 1 1 d U . .
H34 H -0.4970 0.4412 0.8334 0.056 Uiso 1 1 calc R . .
C6 C -0.1954(11) 0.3524(9) 0.6729(6) 0.062(4) Uani 1 1 d U . .
H6A H -0.2560 0.3870 0.6851 0.074 Uiso 1 1 calc R . .
H6B H -0.2007 0.3563 0.6382 0.074 Uiso 1 1 calc R . .
C67 C -0.0351(10) -0.2674(8) 0.6497(5) 0.042(3) Uani 1 1 d U . .
H67 H -0.0164 -0.2651 0.6170 0.050 Uiso 1 1 calc R . .
C8 C 0.1258(10) 0.1753(8) 0.5785(4) 0.041(3) Uani 1 1 d U B .
H8 H 0.1003 0.1288 0.5939 0.050 Uiso 1 1 calc R . .
C75 C 0.1158(13) -0.5616(10) 0.6238(6) 0.067(4) Uani 1 1 d U . .
H75 H 0.1479 -0.6088 0.6106 0.080 Uiso 1 1 calc R . .
C85 C -0.0018(11) -0.0999(8) 0.5944(5) 0.045(3) Uani 1 1 d U . .
C33 C -0.6373(10) 0.4705(9) 0.8101(6) 0.058(4) Uani 1 1 d U . .
H33 H -0.6565 0.5226 0.8201 0.069 Uiso 1 1 calc R . .
C3 C 0.1984(13) -0.3143(8) 0.7817(6) 0.060(4) Uani 1 1 d U . .
H3 H 0.1910 -0.3672 0.7776 0.072 Uiso 1 1 calc R . .
C56 C 0.5111(13) -0.2946(9) 1.0575(5) 0.059(4) Uani 1 1 d U . .
H56 H 0.5350 -0.3307 1.0861 0.071 Uiso 1 1 calc R . .
C71 C -0.1904(12) -0.3408(10) 0.8714(6) 0.061(4) Uani 1 1 d U . .
H71 H -0.2248 -0.3810 0.8880 0.074 Uiso 1 1 calc R . .
C69 C -0.1020(10) -0.2337(8) 0.8720(5) 0.043(3) Uani 1 1 d U . .
H69 H -0.0781 -0.1993 0.8888 0.051 Uiso 1 1 calc R . .
C108 C 0.3647(11) 0.0530(9) 0.5774(6) 0.059(3) Uani 1 1 d U . .
C113 C 0.0641(11) 0.2434(8) 0.5502(5) 0.050(3) Uani 1 1 d U . .
C57 C 0.4163(13) -0.2619(9) 1.0542(5) 0.057(4) Uani 1 1 d U . .
H57 H 0.3727 -0.2725 1.0807 0.069 Uiso 1 1 calc R . .
C72 C -0.1718(11) -0.3338(9) 0.8228(6) 0.055(4) Uani 1 1 d U . .
H72 H -0.1980 -0.3669 0.8060 0.066 Uiso 1 1 calc R . .
C82 C -0.0010(13) -0.0077(9) 0.5783(5) 0.058(4) Uani 1 1 d U . .
H82A H 0.0253 0.0121 0.6036 0.088 Uiso 1 1 calc R . .
H82B H -0.0687 0.0243 0.5717 0.088 Uiso 1 1 calc R . .
H82C H 0.0408 -0.0006 0.5494 0.088 Uiso 1 1 calc R . .
C16 C -0.0914(11) 0.2002(9) 0.5856(6) 0.057(3) Uani 1 1 d U . .
H16 H -0.0552 0.1722 0.6132 0.068 Uiso 1 1 calc R . .
C58 C 0.3782(12) -0.2103(8) 1.0109(5) 0.048(3) Uani 1 1 d U . .
H58 H 0.3090 -0.1880 1.0082 0.057 Uiso 1 1 calc R . .
C110 C 0.3475(9) 0.1378(8) 0.6528(5) 0.042(3) Uani 1 1 d U . .
C101 C 0.2118(8) 0.0599(7) 0.8834(4) 0.026(2) Uani 1 1 d U . .
C23A C 0.4487(10) 0.1614(11) 0.6362(6) 0.065(5) Uani 1 1 d U . .
H23A H 0.4422 0.1970 0.6046 0.098 Uiso 1 1 calc R . .
H23B H 0.4997 0.1107 0.6347 0.098 Uiso 1 1 calc R . .
H23C H 0.4675 0.1911 0.6590 0.098 Uiso 1 1 calc R . .
C76 C 0.0521(13) -0.4971(9) 0.5968(6) 0.062(4) Uani 1 1 d U . .
H76 H 0.0401 -0.5006 0.5651 0.074 Uiso 1 1 calc R . .
C17 C -0.1905(11) 0.1969(10) 0.5854(6) 0.061(4) Uani 1 1 d U . .
H17 H -0.2209 0.1657 0.6111 0.073 Uiso 1 1 calc R . .
C9 C 0.1030(13) 0.3078(9) 0.5269(5) 0.054(3) Uani 1 1 d U B .
H9 H 0.0607 0.3525 0.5074 0.065 Uiso 1 1 calc R . .
C52 C 0.5872(11) -0.2140(8) 0.7493(5) 0.047(3) Uani 1 1 d U . .
H52 H 0.6549 -0.2409 0.7463 0.056 Uiso 1 1 calc R . .
C73 C 0.0831(13) -0.4895(10) 0.6882(7) 0.065(4) Uani 1 1 d U . .
H73 H 0.0903 -0.4900 0.7210 0.078 Uiso 1 1 calc R . .
C31 C -0.6753(12) 0.3656(10) 0.7738(8) 0.080(5) Uani 1 1 d U . .
H31 H -0.7200 0.3445 0.7589 0.096 Uiso 1 1 calc R . .
C77 C 0.0051(13) -0.4271(9) 0.6149(6) 0.057(4) Uani 1 1 d U . .
H77 H -0.0396 -0.3832 0.5960 0.069 Uiso 1 1 calc R . .
C74 C 0.1330(12) -0.5581(10) 0.6690(7) 0.067(4) Uani 1 1 d U . .
H74 H 0.1784 -0.6019 0.6875 0.080 Uiso 1 1 calc R . .
C51 C 0.5229(11) -0.2057(8) 0.7129(5) 0.045(3) Uani 1 1 d U . .
H51 H 0.5469 -0.2254 0.6845 0.054 Uiso 1 1 calc R . .
C10 C 0.2588(11) 0.2467(8) 0.5589(5) 0.049(3) Uani 1 1 d U B .
H10 H 0.3254 0.2495 0.5620 0.058 Uiso 1 1 calc R . .
C81 C -0.0059(14) -0.1341(9) 0.5482(5) 0.061(4) Uani 1 1 d U . .
H81A H 0.0501 -0.1239 0.5268 0.092 Uiso 1 1 calc R . .
H81B H -0.0680 -0.1061 0.5322 0.092 Uiso 1 1 calc R . .
H81C H -0.0024 -0.1940 0.5563 0.092 Uiso 1 1 calc R . .
C55 C 0.5810(12) -0.2775(8) 1.0188(5) 0.052(3) Uani 1 1 d U . .
H55 H 0.6501 -0.2997 1.0220 0.062 Uiso 1 1 calc R . .
C112 C 0.1966(14) 0.3120(9) 0.5298(6) 0.061(3) Uani 1 1 d U . .
C54 C 0.5437(11) -0.2283(8) 0.9777(5) 0.047(3) Uani 1 1 d U . .
H54 H 0.5878 -0.2175 0.9514 0.056 Uiso 1 1 calc R . .
C90 C 0.0244(13) -0.4217(9) 0.6618(6) 0.059(4) Uani 1 1 d U . .
C26 C 0.2975(13) 0.0161(10) 0.5509(6) 0.072(4) Uani 1 1 d U . .
H26A H 0.3387 -0.0222 0.5319 0.107 Uiso 1 1 calc R . .
H26B H 0.2543 0.0611 0.5298 0.107 Uiso 1 1 calc R . .
H26C H 0.2569 -0.0138 0.5741 0.107 Uiso 1 1 calc R . .
C111 C 0.2251(11) 0.1766(8) 0.5838(5) 0.044(3) Uani 1 1 d U . .
C70 C -0.1580(11) -0.2880(9) 0.8958(5) 0.051(3) Uani 1 1 d U . .
H70 H -0.1744 -0.2894 0.9287 0.061 Uiso 1 1 calc R . .
C32 C -0.7065(11) 0.4405(9) 0.7866(7) 0.073(5) Uani 1 1 d U . .
H32 H -0.7717 0.4725 0.7804 0.088 Uiso 1 1 calc R . .
C36 C -0.0874(11) 0.4372(10) 0.8414(6) 0.061(4) Uani 1 1 d U . .
H36 H -0.0954 0.4882 0.8522 0.073 Uiso 1 1 calc R . .
C86 C -0.2023(11) -0.0999(11) 0.6097(6) 0.064(4) Uani 1 1 d U . .
C20 C -0.0992(15) 0.2887(11) 0.5087(7) 0.079(5) Uani 1 1 d U . .
H20 H -0.0714 0.3233 0.4837 0.095 Uiso 1 1 calc R . .
C25 C 0.4226(14) 0.1041(10) 0.5390(6) 0.081(5) Uani 1 1 d U . .
H25A H 0.4568 0.1363 0.5544 0.122 Uiso 1 1 calc R . .
H25B H 0.3762 0.1420 0.5161 0.122 Uiso 1 1 calc R . .
H25C H 0.4712 0.0663 0.5224 0.122 Uiso 1 1 calc R . .
C80 C -0.2301(12) -0.0177(11) 0.5737(6) 0.073(4) Uani 1 1 d U . .
H80A H -0.2977 -0.0103 0.5632 0.110 Uiso 1 1 calc R . .
H80B H -0.1840 -0.0192 0.5461 0.110 Uiso 1 1 calc R . .
H80C H -0.2265 0.0287 0.5889 0.110 Uiso 1 1 calc R . .
C79 C -0.2135(12) -0.1753(11) 0.5857(6) 0.072(5) Uani 1 1 d U . .
H79A H -0.1947 -0.2276 0.6084 0.108 Uiso 1 1 calc R . .
H79B H -0.1704 -0.1773 0.5571 0.108 Uiso 1 1 calc R . .
H79C H -0.2825 -0.1671 0.5770 0.108 Uiso 1 1 calc R . .
C18 C -0.2427(15) 0.2420(12) 0.5453(7) 0.081(5) Uani 1 1 d U . .
H18 H -0.3114 0.2436 0.5449 0.097 Uiso 1 1 calc R . .
C114 C -0.1014(12) 0.3794(10) 0.6839(7) 0.072(5) Uani 1 1 d U . .
C78 C -0.2827(11) -0.0991(12) 0.6502(6) 0.070(4) Uani 1 1 d U . .
H78A H -0.3474 -0.0927 0.6367 0.104 Uiso 1 1 calc R . .
H78B H -0.2843 -0.0526 0.6663 0.104 Uiso 1 1 calc R . .
H78C H -0.2673 -0.1514 0.6731 0.104 Uiso 1 1 calc R . .
C19 C -0.2018(15) 0.2824(12) 0.5080(7) 0.087(5) Uani 1 1 d U . .
H19 H -0.2393 0.3076 0.4804 0.104 Uiso 1 1 calc R . .
C95 C -0.1788(9) 0.2625(8) 0.6990(5) 0.043(3) Uani 1 1 d U . .
H95A H -0.2070 0.2593 0.7319 0.051 Uiso 1 1 calc R . .
H95B H -0.2097 0.2294 0.6820 0.051 Uiso 1 1 calc R . .
C54S C 0.1929(15) 0.5354(12) 0.8945(7) 0.021(5) Uiso 0.550(9) 1 d PU A 2
H54A H 0.2234 0.5281 0.8628 0.025 Uiso 0.550(9) 1 calc PR A 2
H54B H 0.2166 0.5804 0.9043 0.025 Uiso 0.550(9) 1 calc PR A 2
O1S O 0.0819(14) 0.5607(11) 0.8905(7) 0.133(6) Uiso 1 1 d U . .
C50S C 0.0462(15) 0.5180(12) 0.9384(7) 0.079(5) Uiso 1 1 d U A .
O50 O 0.5835(17) 0.5584(14) 0.7238(9) 0.162(7) Uiso 1 1 d U . .
C37S C 0.1084(17) 0.7223(14) 0.9498(8) 0.094(6) Uiso 1 1 d U . .
C25S C 0.633(4) 0.558(3) 0.670(2) 0.200(16) Uiso 1 1 d U . .
C20S C 0.675(3) 0.5258(19) 0.7502(11) 0.134(10) Uiso 1 1 d U . .
O53 O 0.4569(19) 0.6018(16) 0.8984(10) 0.187(9) Uiso 1 1 d U . .
C51S C 0.110(2) 0.4348(19) 0.9401(12) 0.065(8) Uiso 0.550(9) 1 d PU A 1
H51A H 0.0771 0.3987 0.9263 0.078 Uiso 0.550(9) 1 calc PR A 1
H51B H 0.1288 0.4078 0.9731 0.078 Uiso 0.550(9) 1 calc PR A 1
C38S C 0.036(2) 0.7434(17) 0.9883(11) 0.129(9) Uiso 1 1 d U A .
C36S C 0.189(2) 0.6978(18) 0.9639(10) 0.047(7) Uiso 0.550(9) 1 d PU A 3
H36A H 0.2250 0.7434 0.9554 0.056 Uiso 0.550(9) 1 calc PR A 3
H36B H 0.2242 0.6525 0.9473 0.056 Uiso 0.550(9) 1 calc PR A 3
C22S C 0.7393(18) 0.5945(14) 0.6895(9) 0.097(7) Uiso 1 1 d U . .
C14S C 0.646(2) 0.3807(17) 0.4139(9) 0.048(7) Uiso 0.550(9) 1 d PU A 7
O54 O 0.508(3) 0.632(2) 0.4072(13) 0.252(13) Uiso 1 1 d U . .
C52S C 0.197(3) 0.455(2) 0.9100(14) 0.069(9) Uiso 0.550(9) 1 d PU A 1
H52A H 0.2433 0.4700 0.9293 0.083 Uiso 0.550(9) 1 calc PR A 1
H52B H 0.2321 0.4064 0.8960 0.083 Uiso 0.550(9) 1 calc PR A 1
C8S C 0.581(3) 0.588(3) 0.3801(16) 0.210(16) Uiso 1 1 d U . .
H4S1 H 0.6138 0.5340 0.3991 0.252 Uiso 1 1 calc R . .
H4S2 H 0.6324 0.6204 0.3685 0.252 Uiso 1 1 calc R . .
O71 O 0.095(3) 0.701(3) 1.0413(15) 0.151(12) Uiso 0.550(9) 1 d PU A 4
C17S C 0.729(3) 0.395(2) 0.3894(14) 0.088(10) Uiso 0.550(9) 1 d PU A 7
C27S C 0.501(3) 0.564(2) 0.9426(12) 0.143(10) Uiso 1 1 d U . .
C6S C 0.453(4) 0.675(3) 0.3133(18) 0.25(2) Uiso 1 1 d U . .
H2S1 H 0.4914 0.7149 0.2960 0.300 Uiso 1 1 calc R . .
H2S2 H 0.3975 0.6722 0.2944 0.300 Uiso 1 1 calc R . .
C7S C 0.527(4) 0.576(3) 0.3387(19) 0.26(2) Uiso 1 1 d U . .
H1S1 H 0.4842 0.5363 0.3501 0.315 Uiso 1 1 calc R . .
H1S2 H 0.5748 0.5540 0.3145 0.315 Uiso 1 1 calc R . .
C5S C 0.423(4) 0.684(3) 0.3681(18) 0.246(18) Uiso 1 1 d U . .
H3S1 H 0.4102 0.7438 0.3701 0.295 Uiso 1 1 calc R . .
H3S2 H 0.3610 0.6654 0.3771 0.295 Uiso 1 1 calc R . .
C21S C 0.729(3) 0.556(2) 0.7343(14) 0.162(12) Uiso 1 1 d U . .
C19S C 0.729(3) 0.370(2) 0.3397(14) 0.086(10) Uiso 0.550(9) 1 d PU A 7
O60 O 0.661(3) 0.307(2) 0.3535(14) 0.151(12) Uiso 0.550(9) 1 d PU A 7
O51 O 0.495(3) 0.250(2) 0.4039(14) 0.153(12) Uiso 0.550(9) 1 d PU A 8
C53S C 0.161(2) 0.5171(19) 0.8764(12) 0.061(8) Uiso 0.550(9) 1 d PU A 1
H53A H 0.2105 0.5518 0.8670 0.074 Uiso 0.550(9) 1 calc PR A 1
H53B H 0.1485 0.4960 0.8481 0.074 Uiso 0.550(9) 1 calc PR A 1
C13S C 0.622(4) 0.318(3) 0.4040(19) 0.127(14) Uiso 0.550(9) 1 d PU A 7
C9S C 0.530(3) 0.275(3) 0.4762(16) 0.093(12) Uiso 0.50 1 d PU . .
C10S C 0.610(4) 0.208(3) 0.4590(18) 0.105(13) Uiso 0.50 1 d PU A .
C12S C 0.452(4) 0.295(3) 0.4405(18) 0.123(14) Uiso 0.550(9) 1 d PU A 8
C56S C 0.150(3) 0.445(3) 0.9604(15) 0.095(11) Uiso 0.550(9) 1 d PU A 2
H56A H 0.1649 0.4510 0.9925 0.114 Uiso 0.550(9) 1 calc PR A 2
H56B H 0.1407 0.3875 0.9619 0.114 Uiso 0.550(9) 1 calc PR A 2
C55S C 0.224(3) 0.462(2) 0.9270(14) 0.076(10) Uiso 0.550(9) 1 d PU A 2
H55A H 0.2812 0.4664 0.9439 0.091 Uiso 0.550(9) 1 calc PR A 2
H55B H 0.2453 0.4156 0.9095 0.091 Uiso 0.550(9) 1 calc PR A 2
C23S C 0.689(4) 0.608(3) 0.6538(17) 0.212(15) Uiso 1 1 d U . .
C24S C 0.596(4) 0.596(3) 0.6699(18) 0.181(14) Uiso 1 1 d U . .
C11S C 0.608(5) 0.231(4) 0.406(2) 0.149(17) Uiso 0.550(9) 1 d PU A 8
C29S C 0.636(3) 0.527(2) 0.8993(15) 0.060(9) Uiso 0.50 1 d PU . .
C32S C 0.608(4) 0.564(3) 0.8640(17) 0.079(12) Uiso 0.50 1 d PU . .
C28S C 0.594(3) 0.501(3) 0.9204(16) 0.075(10) Uiso 0.50 1 d PU . .
C30S C 0.605(2) 0.528(2) 0.8755(13) 0.042(7) Uiso 0.50 1 d PU . .
C31S C 0.537(2) 0.6077(18) 0.8592(10) 0.124(8) Uiso 1 1 d U . .
C26S C 0.592(4) 0.530(3) 0.9421(19) 0.104(13) Uiso 0.50 1 d PU . .

loop_
_atom_site_aniso_label
_atom_site_aniso_U_11
_atom_site_aniso_U_22
_atom_site_aniso_U_33
_atom_site_aniso_U_23
_atom_site_aniso_U_13
_atom_site_aniso_U_12
Cr1 0.0142(9) 0.0259(10) 0.0284(11) -0.0120(8) -0.0021(8) 0.0027(8)
C11 0.113(16) 0.062(14) 0.072(15) 0.019(10) -0.009(12) -0.018(12)
C12 0.148(18) 0.047(14) 0.076(16) 0.003(11) -0.007(14) -0.023(13)
C15 0.16(2) 0.033(15) 0.091(17) 0.006(12) -0.012(18) -0.030(15)
C13 0.152(19) 0.069(15) 0.096(16) 0.009(12) -0.018(14) -0.041(13)
C14 0.128(17) 0.065(14) 0.074(15) 0.010(11) -0.012(12) -0.031(11)
C116 0.113(15) 0.045(11) 0.059(14) -0.002(10) -0.011(12) -0.007(10)
C97 0.130(18) 0.042(12) 0.061(18) -0.014(13) -0.015(18) -0.024(14)
C88 0.114(14) 0.034(13) 0.048(17) 0.008(13) 0.020(16) -0.003(11)
C89 0.134(17) 0.040(15) 0.062(19) 0.007(15) 0.014(18) -0.020(12)
C96 0.102(15) 0.031(9) 0.047(15) -0.026(10) -0.014(14) -0.015(10)
C99 0.136(18) 0.031(13) 0.063(18) 0.002(14) 0.006(17) -0.028(15)
C505 0.101(12) 0.042(10) 0.040(14) -0.007(10) -0.009(13) -0.001(9)
C5 0.043(6) 0.035(6) 0.056(9) 0.001(6) 0.001(7) -0.009(5)
C1 0.025(6) 0.031(6) 0.043(6) -0.007(5) -0.008(5) 0.005(5)
C4 0.029(7) 0.029(6) 0.054(7) -0.019(5) -0.005(6) 0.009(5)
O2 0.028(4) 0.031(4) 0.035(5) -0.002(3) 0.004(4) 0.004(3)
Cr2 0.0167(10) 0.0277(11) 0.0289(11) -0.0100(8) 0.0007(8) 0.0023(8)
O1 0.022(4) 0.020(3) 0.036(4) -0.012(3) 0.002(3) 0.003(3)
C22 0.034(7) 0.055(7) 0.042(8) -0.009(6) 0.001(6) -0.015(6)
O11 0.024(4) 0.038(5) 0.035(5) -0.013(3) 0.001(3) 0.005(3)
O14 0.032(5) 0.044(5) 0.035(5) -0.021(4) -0.008(4) 0.004(4)
O7 0.019(4) 0.025(4) 0.028(4) -0.007(3) 0.003(3) -0.006(3)
O5 0.016(4) 0.028(4) 0.027(4) -0.007(3) 0.002(3) 0.004(3)
O10 0.020(4) 0.030(4) 0.027(4) -0.002(3) -0.001(3) 0.005(3)
C21 0.042(9) 0.064(8) 0.047(8) 0.005(6) -0.007(6) -0.017(7)
O13 0.014(4) 0.033(4) 0.034(4) -0.015(4) -0.002(3) 0.010(3)
O3 0.012(3) 0.016(4) 0.024(4) -0.010(3) -0.005(3) 0.011(3)
C68 0.023(6) 0.031(7) 0.040(6) -0.008(5) 0.001(5) 0.002(5)
O8 0.014(4) 0.027(4) 0.032(4) -0.011(3) -0.001(3) 0.003(3)
O9 0.023(4) 0.030(4) 0.029(4) -0.008(3) -0.003(3) 0.004(3)
O6 0.013(4) 0.021(4) 0.035(4) -0.010(3) 0.000(3) -0.001(3)
O12 0.017(4) 0.027(4) 0.032(4) -0.017(3) -0.001(3) 0.010(3)
O4 0.017(4) 0.021(4) 0.025(4) -0.011(3) 0.003(3) 0.001(3)
C105 0.021(5) 0.016(6) 0.037(5) -0.007(5) -0.003(4) 0.001(4)
C502 0.023(5) 0.031(5) 0.038(7) -0.011(5) 0.000(5) 0.003(4)
C92 0.010(5) 0.029(5) 0.033(5) -0.009(4) -0.007(4) 0.004(4)
C65 0.018(6) 0.041(6) 0.050(6) -0.027(4) 0.002(6) -0.005(5)
C503 0.021(4) 0.027(5) 0.031(7) -0.014(5) 0.002(5) 0.002(4)
C102 0.029(6) 0.039(6) 0.040(6) -0.017(5) 0.005(5) -0.005(5)
C104 0.021(6) 0.028(6) 0.036(5) -0.010(4) -0.005(5) -0.003(4)
C118 0.027(6) 0.045(6) 0.015(6) -0.012(5) -0.005(4) -0.001(5)
C84 0.040(5) 0.039(5) 0.047(6) -0.025(4) -0.003(5) 0.002(5)
C93 0.017(5) 0.033(5) 0.032(5) -0.010(5) -0.002(4) 0.000(5)
C41 0.024(6) 0.025(6) 0.029(6) -0.007(5) 0.000(5) -0.006(5)
C94 0.020(5) 0.035(6) 0.035(6) -0.017(5) -0.005(5) -0.002(5)
C44 0.017(6) 0.044(6) 0.043(8) -0.023(5) -0.006(6) 0.000(5)
C29 0.013(5) 0.026(5) 0.037(7) -0.017(5) 0.003(5) 0.005(4)
C43 0.019(5) 0.024(6) 0.036(7) -0.011(5) -0.005(5) 0.001(4)
C98 0.022(5) 0.037(6) 0.044(7) -0.017(6) -0.012(5) -0.004(5)
C109 0.034(6) 0.049(6) 0.037(6) -0.004(4) 0.008(4) 0.003(4)
C117 0.022(6) 0.029(6) 0.034(7) -0.011(5) -0.001(4) 0.005(5)
C106 0.027(6) 0.023(6) 0.039(5) -0.009(4) -0.004(5) -0.006(4)
C49 0.022(6) 0.032(7) 0.037(6) -0.009(5) -0.002(4) -0.003(5)
C50 0.044(6) 0.044(8) 0.030(6) -0.006(6) 0.000(6) -0.010(6)
C46 0.020(6) 0.025(6) 0.035(6) -0.009(4) 0.004(5) -0.004(4)
C47 0.019(6) 0.020(6) 0.037(6) -0.005(4) -0.001(5) -0.002(4)
C87 0.029(7) 0.047(5) 0.045(6) -0.020(4) 0.001(5) -0.006(5)
C39 0.027(5) 0.045(7) 0.032(7) -0.011(6) -0.005(5) -0.006(5)
C504 0.027(5) 0.029(6) 0.046(8) 0.002(5) -0.003(5) 0.005(4)
C40 0.015(6) 0.027(5) 0.036(7) -0.009(5) -0.006(5) 0.002(4)
C28 0.022(5) 0.021(5) 0.039(7) -0.007(5) 0.000(5) 0.006(4)
C63 0.019(5) 0.050(7) 0.040(7) -0.024(6) -0.001(5) -0.011(5)
C60 0.023(6) 0.036(7) 0.046(6) -0.017(5) -0.002(5) -0.014(5)
C2 0.055(9) 0.035(7) 0.062(8) -0.002(6) -0.004(7) 0.014(6)
C100 0.020(6) 0.025(6) 0.048(7) -0.014(5) -0.005(4) 0.000(4)
C62 0.035(8) 0.072(10) 0.036(6) -0.017(6) -0.001(5) -0.020(7)
C103 0.015(5) 0.028(5) 0.036(6) -0.009(4) -0.003(4) -0.008(4)
C107 0.047(6) 0.025(6) 0.038(5) -0.014(5) -0.008(5) 0.002(5)
C53 0.029(6) 0.034(7) 0.047(7) -0.014(6) -0.005(5) 0.012(5)
C64 0.024(7) 0.046(6) 0.044(8) -0.013(6) 0.001(6) -0.012(5)
C38 0.027(6) 0.043(7) 0.052(8) -0.009(6) 0.000(6) -0.011(5)
C66 0.053(8) 0.035(6) 0.053(7) -0.019(5) 0.008(7) -0.010(6)
C170 0.018(5) 0.029(5) 0.026(6) -0.013(4) -0.008(5) 0.005(4)
C37 0.035(6) 0.041(7) 0.078(10) -0.016(7) -0.019(7) -0.009(6)
C48 0.026(6) 0.020(6) 0.038(5) -0.010(4) -0.010(5) 0.005(5)
C91 0.027(7) 0.032(7) 0.054(6) -0.017(5) 0.005(5) 0.006(5)
C59 0.021(6) 0.024(7) 0.049(7) -0.011(5) -0.006(5) -0.001(5)
C500 0.055(8) 0.045(5) 0.045(7) -0.022(5) -0.005(7) -0.005(6)
C27 0.019(5) 0.031(5) 0.028(7) -0.008(5) -0.004(5) 0.003(4)
C42 0.021(5) 0.035(7) 0.031(7) -0.006(6) -0.001(5) 0.000(5)
C83 0.043(6) 0.046(8) 0.035(7) -0.016(6) 0.010(5) 0.002(6)
C35 0.031(6) 0.031(7) 0.077(10) -0.020(6) -0.015(6) 0.002(5)
C115 0.060(6) 0.053(8) 0.036(7) -0.031(6) -0.022(5) 0.032(5)
C501 0.028(7) 0.043(6) 0.053(6) -0.025(4) 0.002(6) -0.010(6)
C45 0.033(7) 0.046(7) 0.029(6) -0.014(5) 0.002(5) -0.001(6)
C24 0.057(9) 0.055(9) 0.065(10) 0.001(7) 0.022(7) 0.015(7)
C30 0.037(7) 0.025(7) 0.112(13) 0.008(7) -0.031(8) -0.002(5)
C61 0.020(6) 0.036(6) 0.057(9) -0.026(6) 0.004(5) -0.003(5)
C34 0.030(6) 0.037(7) 0.061(9) -0.009(6) 0.006(6) 0.012(5)
C6 0.046(7) 0.043(7) 0.081(11) 0.001(7) -0.008(8) 0.014(6)
C67 0.037(7) 0.046(5) 0.043(7) -0.020(5) 0.001(6) -0.003(6)
C8 0.046(6) 0.043(7) 0.027(7) -0.016(5) -0.008(6) 0.018(5)
C75 0.074(11) 0.051(8) 0.082(10) -0.041(8) 0.000(8) -0.006(7)
C85 0.051(6) 0.041(6) 0.039(7) -0.019(5) 0.002(5) 0.006(6)
C33 0.024(6) 0.038(8) 0.098(12) -0.008(7) 0.014(7) 0.008(5)
C3 0.090(11) 0.015(5) 0.070(10) -0.005(5) -0.011(8) 0.000(7)
C56 0.088(9) 0.035(8) 0.044(7) -0.010(6) -0.014(6) 0.015(7)
C71 0.060(10) 0.050(9) 0.071(8) -0.021(7) 0.028(8) -0.008(7)
C69 0.036(7) 0.043(8) 0.041(6) -0.010(6) -0.004(6) 0.010(5)
C108 0.047(8) 0.050(8) 0.062(9) -0.009(6) 0.022(6) 0.014(5)
C113 0.065(6) 0.034(7) 0.038(8) -0.016(5) -0.016(6) 0.024(5)
C57 0.085(8) 0.042(8) 0.036(7) -0.011(6) -0.001(7) 0.008(7)
C72 0.054(9) 0.046(8) 0.069(7) -0.031(7) 0.024(7) -0.012(6)
C82 0.077(11) 0.046(6) 0.043(9) -0.011(6) 0.019(8) 0.000(7)
C16 0.052(6) 0.057(9) 0.054(8) -0.033(6) -0.017(6) 0.026(6)
C58 0.065(8) 0.036(8) 0.035(6) -0.012(5) -0.001(5) 0.009(6)
C110 0.017(6) 0.049(7) 0.053(7) 0.002(5) -0.001(5) 0.001(5)
C101 0.019(5) 0.028(5) 0.035(5) -0.015(4) -0.005(4) -0.001(4)
C23A 0.027(7) 0.075(11) 0.086(12) 0.006(8) 0.008(7) -0.015(7)
C76 0.084(11) 0.048(8) 0.058(8) -0.028(6) 0.011(7) -0.011(7)
C17 0.046(7) 0.072(10) 0.058(8) -0.044(6) -0.028(6) 0.033(6)
C9 0.080(7) 0.037(7) 0.039(8) -0.015(5) -0.027(7) 0.015(6)
C52 0.040(7) 0.044(8) 0.051(8) -0.022(6) 0.005(5) 0.010(6)
C73 0.072(11) 0.052(8) 0.078(9) -0.037(7) -0.011(8) -0.002(7)
C31 0.040(7) 0.043(8) 0.154(16) 0.003(9) -0.040(9) -0.009(6)
C77 0.076(10) 0.044(7) 0.056(7) -0.025(6) 0.015(7) -0.015(6)
C74 0.052(9) 0.059(9) 0.090(10) -0.039(8) -0.015(8) 0.011(7)
C51 0.052(7) 0.040(8) 0.040(7) -0.015(6) 0.007(5) 0.002(6)
C10 0.054(7) 0.034(6) 0.049(8) -0.013(5) -0.003(6) 0.013(5)
C81 0.097(12) 0.047(8) 0.032(7) -0.013(6) -0.010(7) 0.007(9)
C55 0.068(8) 0.033(8) 0.053(8) -0.010(6) -0.022(6) -0.001(7)
C112 0.082(8) 0.036(6) 0.055(9) -0.004(5) -0.009(7) 0.008(6)
C54 0.051(6) 0.043(8) 0.045(7) -0.013(6) -0.018(6) 0.000(6)
C90 0.076(10) 0.043(6) 0.063(8) -0.031(6) -0.002(7) -0.008(6)
C26 0.085(11) 0.060(10) 0.053(10) -0.027(8) 0.005(8) 0.027(7)
C111 0.050(6) 0.041(6) 0.034(7) -0.012(5) -0.001(5) 0.008(5)
C70 0.051(9) 0.042(8) 0.048(8) -0.014(6) 0.016(6) 0.011(6)
C32 0.030(7) 0.037(7) 0.136(15) 0.013(8) -0.011(8) 0.003(6)
C36 0.041(7) 0.054(9) 0.103(12) -0.042(8) -0.011(8) -0.015(6)
C86 0.046(7) 0.076(9) 0.079(10) -0.050(7) -0.025(6) 0.008(7)
C20 0.093(9) 0.060(10) 0.070(9) -0.015(7) -0.046(8) 0.029(8)
C25 0.093(13) 0.061(10) 0.063(11) -0.004(7) 0.042(9) 0.017(8)
C80 0.055(10) 0.089(9) 0.073(10) -0.049(7) -0.032(8) 0.026(8)
C79 0.058(10) 0.094(10) 0.076(12) -0.060(9) -0.024(9) 0.003(9)
C18 0.074(10) 0.093(13) 0.069(10) -0.048(8) -0.038(7) 0.034(8)
C114 0.053(9) 0.038(6) 0.111(13) 0.008(8) -0.011(9) 0.002(6)
C78 0.040(7) 0.098(13) 0.085(10) -0.063(9) -0.021(7) 0.000(8)
C19 0.085(10) 0.090(13) 0.070(10) -0.028(8) -0.050(9) 0.036(9)
C95 0.031(5) 0.052(7) 0.039(8) -0.009(6) 0.001(6) 0.004(5)

loop_
_atom_type_symbol
_atom_type_description
_atom_type_scat_dispersion_real
_atom_type_scat_dispersion_imag
_atom_type_scat_source
C C 0.0033 0.0016 'International Tables Vol C Tables 4.2.6.8 and 6.1.1.4'
H H 0.0000 0.0000 'International Tables Vol C Tables 4.2.6.8 and 6.1.1.4'
O O 0.0106 0.0060 'International Tables Vol C Tables 4.2.6.8 and 6.1.1.4'
Cr Cr 0.3209 0.6236 'International Tables Vol C Tables 4.2.6.8 and 6.1.1.4'

loop_
_geom_angle_atom_site_label_1
_geom_angle_atom_site_label_2
_geom_angle_atom_site_label_3
_geom_angle
C38S O70 C34S 103(3)
C33S C35S C37S 101(3)
C33S C35S H35A 111.5
C37S C35S H35A 111.5
C33S C35S H35B 111.5
C37S C35S H35B 111.5
H35A C35S H35B 109.3
C35S C33S O71 98(3)
C35S C33S H33A 112.2
O71 C33S H33A 112.2
C35S C33S H33B 112.2
O71 C33S H33B 112.2
H33A C33S H33B 109.8
O70 C34S C36S 83(3)
O70 C34S H34A 114.8
C36S C34S H34A 114.8
O70 C34S H34B 114.8
C36S C34S H34B 114.8
H34A C34S H34B 111.9
O6 Cr1 O12 178.6(3)
O6 Cr1 O3 87.0(3)
O12 Cr1 O3 91.7(3)
O6 Cr1 O9 93.7(3)
O12 Cr1 O9 87.7(3)
O3 Cr1 O9 174.6(3)
O6 Cr1 O1 91.6(3)
O12 Cr1 O1 88.3(3)
O3 Cr1 O1 93.5(3)
O9 Cr1 O1 91.8(3)
O6 Cr1 Cr2 90.1(2)
O12 Cr1 Cr2 90.1(2)
O3 Cr1 Cr2 87.6(2)
O9 Cr1 Cr2 87.0(2)
O1 Cr1 Cr2 178.1(2)
C12 C11 C116 120.0
C12 C11 H11 120.0
C116 C11 H11 120.0
C15 C12 C11 120.0
C15 C12 H12 120.0
C11 C12 H12 120.0
C13 C15 C12 120.0
C13 C15 H15 120.0
C12 C15 H15 120.0
C15 C13 C14 120.0
C15 C13 H13 120.0
C14 C13 H13 120.0
C13 C14 C116 120.0
C13 C14 H14 120.0
C116 C14 H14 120.0
C14 C116 C11 120.0
C14 C116 C112 120.7(16)
C11 C116 C112 118.9(16)
C96 C97 C99 110(4)
C96 C97 H97 125.0
C99 C97 H97 125.0
C89 C88 C505 121(4)
C89 C88 H88 119.7
C505 C88 H88 119.7
C99 C89 C88 119(5)
C99 C89 H89 120.7
C88 C89 H89 120.7
C97 C96 C505 126(5)
C97 C96 H96 116.9
C505 C96 H96 116.9
C89 C99 C97 127(5)
C89 C99 H99 116.7
C97 C99 H99 116.7
C96 C505 C88 117(4)
C96 C505 C112 117(4)
C88 C505 C112 126(4)
O2 C5 C114 106.9(11)
O2 C5 H5A 110.3
C114 C5 H5A 110.3
O2 C5 H5B 110.3
C114 C5 H5B 110.3
H5A C5 H5B 108.6
O1 C1 C2 104.8(10)
O1 C1 H1A 110.8
C2 C1 H1A 110.8
O1 C1 H1B 110.8
C2 C1 H1B 110.8
H1A C1 H1B 108.9
O1 C4 C3 103.4(11)
O1 C4 H4A 111.1
C3 C4 H4A 111.1
O1 C4 H4B 111.1
C3 C4 H4B 111.1
H4A C4 H4B 109.0
C5 O2 C95 109.8(9)
C5 O2 Cr2 127.0(7)
C95 O2 Cr2 123.2(7)
O4 Cr2 O7 91.6(3)
O4 Cr2 O10 179.1(3)
O7 Cr2 O10 88.9(3)
O4 Cr2 O13 87.2(3)
O7 Cr2 O13 174.4(3)
O10 Cr2 O13 92.3(3)
O4 Cr2 O2 88.4(3)
O7 Cr2 O2 93.9(3)
O10 Cr2 O2 90.9(3)
O13 Cr2 O2 91.6(3)
O4 Cr2 Cr1 89.9(2)
O7 Cr2 Cr1 87.2(2)
O10 Cr2 Cr1 90.9(2)
O13 Cr2 Cr1 87.3(2)
O2 Cr2 Cr1 178.0(2)
C1 O1 C4 111.0(9)
C1 O1 Cr1 127.1(6)
C4 O1 Cr1 121.7(7)
C110 C22 H22A 109.5
C110 C22 H22B 109.5
H22A C22 H22B 109.5
C110 C22 H22C 109.5
H22A C22 H22C 109.5
H22B C22 H22C 109.5
C117 O11 C109 130.9(9)
C118 O14 C84 127.4(9)
C119 O7 Cr2 119.0(7)
C600 O5 C92 126.6(9)
C117 O10 Cr2 116.4(7)
C110 C21 H21A 109.5
C110 C21 H21B 109.5
H21A C21 H21B 109.5
C110 C21 H21C 109.5
H21A C21 H21C 109.5
H21B C21 H21C 109.5
C118 O13 Cr2 119.6(7)
C600 O3 Cr1 119.8(7)
C91 C68 C69 119.8(12)
C91 C68 H68 120.1
C69 C68 H68 120.1
C119 O8 C101 130.0(8)
C117 O9 Cr1 119.0(7)
C119 O6 Cr1 118.9(7)
C118 O12 Cr1 118.3(7)
C600 O4 Cr2 120.4(7)
C49 C105 C53 117.8(11)
C49 C105 C104 121.1(10)
C53 C105 C104 121.1(11)
C28 C502 C27 119.2(11)
C28 C502 C504 122.0(11)
C27 C502 C504 118.8(11)
O6 C119 O7 124.2(10)
O6 C119 O8 122.3(9)
O7 C119 O8 113.4(9)
O5 C92 C170 111.3(9)
O5 C92 C93 97.7(8)
C170 C92 C93 109.0(9)
O5 C92 C94 105.8(8)
C170 C92 C94 113.3(9)
C93 C92 C94 118.5(9)
C87 C65 C501 121.3(11)
C87 C65 H65 119.4
C501 C65 H65 119.4
C28 C503 C29 118.3(11)
C28 C503 C98 120.3(11)
C29 C503 C98 121.2(10)
C64 C102 C63 106.9(10)
C64 C102 C62 106.1(11)
C63 C102 C62 105.6(10)
C64 C102 C101 113.4(9)
C63 C102 C101 111.5(10)
C62 C102 C101 112.8(10)
C48 C104 C47 119.1(11)
C48 C104 C105 119.7(10)
C47 C104 C105 121.0(11)
O12 C118 O13 124.7(11)
O12 C118 O14 121.2(11)
O13 C118 O14 114.1(10)
O14 C84 C87 111.5(10)
O14 C84 C86 98.2(9)
C87 C84 C86 108.2(12)
O14 C84 C85 106.0(10)
C87 C84 C85 111.7(10)
C86 C84 C85 120.3(12)
C40 C93 C41 106.8(9)
C40 C93 C42 107.3(9)
C41 C93 C42 106.9(9)
C40 C93 C92 113.8(9)
C41 C93 C92 107.8(9)
C42 C93 C92 113.7(9)
C93 C41 H41A 109.5
C93 C41 H41B 109.5
H41A C41 H41B 109.5
C93 C41 H41C 109.5
H41A C41 H41C 109.5
H41B C41 H41C 109.5
C44 C94 C45 105.8(10)
C44 C94 C43 105.9(9)
C45 C94 C43 107.0(10)
C44 C94 C92 112.6(9)
C45 C94 C92 111.3(10)
C43 C94 C92 113.7(9)
C94 C44 H44A 109.5
C94 C44 H44B 109.5
H44A C44 H44B 109.5
C94 C44 H44C 109.5
H44A C44 H44C 109.5
H44B C44 H44C 109.5
C170 C29 C503 120.9(10)
C170 C29 H29 119.6
C503 C29 H29 119.6
O4 C600 O3 122.1(10)
O4 C600 O5 124.0(10)
O3 C600 O5 113.7(9)
C94 C43 H43A 109.5
C94 C43 H43B 109.5
H43A C43 H43B 109.5
C94 C43 H43C 109.5
H43A C43 H43C 109.5
H43B C43 H43C 109.5
C39 C98 C35 118.4(12)
C39 C98 C503 121.2(11)
C35 C98 C503 120.4(11)
O11 C109 C111 112.5(11)
O11 C109 C110 106.8(10)
C111 C109 C110 112.3(11)
O11 C109 C108 97.7(10)
C111 C109 C108 107.0(11)
C110 C109 C108 119.8(12)
O10 C117 O9 126.5(11)
O10 C117 O11 120.0(11)
O9 C117 O11 113.5(9)
C46 C106 C48 118.1(11)
C46 C106 C107 123.2(11)
C48 C106 C107 118.6(10)
C105 C49 C50 120.8(11)
C105 C49 H49 119.6
C50 C49 H49 119.6
C51 C50 C49 120.4(13)
C51 C50 H50 119.8
C49 C50 H50 119.8
C106 C46 C103 123.1(11)
C106 C46 H46 118.5
C103 C46 H46 118.5
C104 C47 C103 121.5(11)
C104 C47 H47 119.2
C103 C47 H47 119.2
C67 C87 C65 118.8(13)
C67 C87 C84 118.5(12)
C65 C87 C84 122.0(11)
C38 C39 C98 122.8(12)
C38 C39 H39 118.6
C98 C39 H39 118.6
C30 C504 C34 117.1(12)
C30 C504 C502 124.1(12)
C34 C504 C502 118.7(12)
C93 C40 H40A 109.5
C93 C40 H40B 109.5
H40A C40 H40B 109.5
C93 C40 H40C 109.5
H40A C40 H40C 109.5
H40B C40 H40C 109.5
C502 C28 C503 121.5(11)
C502 C28 H28 119.2
C503 C28 H28 119.2
C102 C63 H63A 109.5
C102 C63 H63B 109.5
H63A C63 H63B 109.5
C102 C63 H63C 109.5
H63A C63 H63C 109.5
H63B C63 H63C 109.5
C100 C60 H60A 109.5
C100 C60 H60B 109.5
H60A C60 H60B 109.5
C100 C60 H60C 109.5
H60A C60 H60C 109.5
H60B C60 H60C 109.5
C3 C2 C1 103.7(11)
C3 C2 H2A 111.0
C1 C2 H2A 111.0
C3 C2 H2B 111.0
C1 C2 H2B 111.0
H2A C2 H2B 109.0
C61 C100 C60 107.9(10)
C61 C100 C59 106.1(10)
C60 C100 C59 106.1(9)
C61 C100 C101 113.9(9)
C60 C100 C101 114.6(10)
C59 C100 C101 107.7(9)
C102 C62 H62A 109.5
C102 C62 H62B 109.5
H62A C62 H62B 109.5
C102 C62 H62C 109.5
H62A C62 H62C 109.5
H62B C62 H62C 109.5
C46 C103 C47 117.6(10)
C46 C103 C101 119.6(10)
C47 C103 C101 122.6(11)
C58 C107 C54 118.7(13)
C58 C107 C106 120.9(12)
C54 C107 C106 120.4(12)
C52 C53 C105 121.5(13)
C52 C53 H53 119.3
C105 C53 H53 119.3
C102 C64 H64A 109.5
C102 C64 H64B 109.5
H64A C64 H64B 109.5
C102 C64 H64C 109.5
H64A C64 H64C 109.5
H64B C64 H64C 109.5
C37 C38 C39 117.8(13)
C37 C38 H38 121.1
C39 C38 H38 121.1
C501 C66 C500 120.5(14)
C501 C66 H66 119.7
C500 C66 H66 119.7
C29 C170 C27 118.7(11)
C29 C170 C92 122.4(9)
C27 C170 C92 118.9(10)
C38 C37 C36 122.3(13)
C38 C37 H37 118.8
C36 C37 H37 118.8
C104 C48 C106 120.4(10)
C104 C48 H48 119.8
C106 C48 H48 119.8
C72 C91 C68 118.5(13)
C72 C91 C501 122.1(12)
C68 C91 C501 119.3(12)
C100 C59 H59A 109.5
C100 C59 H59B 109.5
H59A C59 H59B 109.5
C100 C59 H59C 109.5
H59A C59 H59C 109.5
H59B C59 H59C 109.5
C66 C500 C67 119.7(12)
C66 C500 C90 122.3(14)
C67 C500 C90 118.0(13)
C170 C27 C502 121.4(11)
C170 C27 H27 119.3
C502 C27 H27 119.3
C93 C42 H42A 109.5
C93 C42 H42B 109.5
H42A C42 H42B 109.5
C93 C42 H42C 109.5
H42A C42 H42C 109.5
H42B C42 H42C 109.5
C85 C83 H83A 109.5
C85 C83 H83B 109.5
H83A C83 H83B 109.5
C85 C83 H83C 109.5
H83A C83 H83C 109.5
H83B C83 H83C 109.5
C98 C35 C36 118.0(13)
C98 C35 H35 121.0
C36 C35 H35 121.0
C16 C115 C20 117.0(16)
C16 C115 C113 122.2(13)
C20 C115 C113 120.7(17)
C66 C501 C65 119.4(13)
C66 C501 C91 120.5(13)
C65 C501 C91 120.2(11)
C94 C45 H45A 109.5
C94 C45 H45B 109.5
H45A C45 H45B 109.5
C94 C45 H45C 109.5
H45A C45 H45C 109.5
H45B C45 H45C 109.5
C108 C24 H24A 109.5
C108 C24 H24B 109.5
H24A C24 H24B 109.5
C108 C24 H24C 109.5
H24A C24 H24C 109.5
H24B C24 H24C 109.5
C31 C30 C504 122.6(15)
C31 C30 H30 118.7
C504 C30 H30 118.7
C100 C61 H61A 109.5
C100 C61 H61B 109.5
H61A C61 H61B 109.5
C100 C61 H61C 109.5
H61A C61 H61C 109.5
H61B C61 H61C 109.5
C33 C34 C504 121.6(15)
C33 C34 H34 119.2
C504 C34 H34 119.2
C95 C6 C114 103.2(12)
C95 C6 H6A 111.1
C114 C6 H6A 111.1
C95 C6 H6B 111.1
C114 C6 H6B 111.1
H6A C6 H6B 109.1
C87 C67 C500 120.1(13)
C87 C67 H67 120.0
C500 C67 H67 120.0
C113 C8 C111 119.6(14)
C113 C8 H8 120.2
C111 C8 H8 120.2
C74 C75 C76 120.2(15)
C74 C75 H75 119.9
C76 C75 H75 119.9
C83 C85 C82 107.7(13)
C83 C85 C81 107.7(11)
C82 C85 C81 106.1(12)
C83 C85 C84 112.7(11)
C82 C85 C84 110.6(10)
C81 C85 C84 111.7(12)
C34 C33 C32 118.9(14)
C34 C33 H33 120.5
C32 C33 H33 120.5
C2 C3 C4 104.5(12)
C2 C3 H3 127.8
C4 C3 H3 127.8
C57 C56 C55 122.0(15)
C57 C56 H56 119.0
C55 C56 H56 119.0
C72 C71 C70 119.2(15)
C72 C71 H71 120.4
C70 C71 H71 120.4
C70 C69 C68 120.1(14)
C70 C69 H69 120.0
C68 C69 H69 120.0
C26 C108 C25 107.4(15)
C26 C108 C24 106.5(14)
C25 C108 C24 108.4(13)
C26 C108 C109 108.8(12)
C25 C108 C109 114.2(13)
C24 C108 C109 111.2(13)
C9 C113 C8 119.2(15)
C9 C113 C115 123.1(13)
C8 C113 C115 117.7(14)
C56 C57 C58 120.1(15)
C56 C57 H57 120.0
C58 C57 H57 120.0
C71 C72 C91 122.3(15)
C71 C72 H72 118.9
C91 C72 H72 118.9
C85 C82 H82A 109.5
C85 C82 H82B 109.5
H82A C82 H82B 109.5
C85 C82 H82C 109.5
H82A C82 H82C 109.5
H82B C82 H82C 109.5
C115 C16 C17 124.4(15)
C115 C16 H16 117.8
C17 C16 H16 117.8
C107 C58 C57 119.9(14)
C107 C58 H58 120.0
C57 C58 H58 120.0
C22 C110 C23A 108.2(12)
C22 C110 C21 106.4(11)
C23A C110 C21 104.3(11)
C22 C110 C109 111.5(10)
C23A C110 C109 114.7(12)
C21 C110 C109 111.1(11)
O8 C101 C103 110.2(9)
O8 C101 C100 99.1(9)
C103 C101 C100 110.8(9)
O8 C101 C102 107.0(8)
C103 C101 C102 110.4(9)
C100 C101 C102 118.5(9)
C110 C23A H23A 109.5
C110 C23A H23B 109.5
H23A C23A H23B 109.5
C110 C23A H23C 109.5
H23A C23A H23C 109.5
H23B C23A H23C 109.5
C75 C76 C77 121.2(16)
C75 C76 H76 119.4
C77 C76 H76 119.4
C18 C17 C16 116.2(19)
C18 C17 H17 121.9
C16 C17 H17 121.9
C112 C9 C113 124.0(14)
C112 C9 H9 118.0
C113 C9 H9 118.0
C53 C52 C51 119.6(13)
C53 C52 H52 120.2
C51 C52 H52 120.2
C90 C73 C74 122.6(16)
C90 C73 H73 118.7
C74 C73 H73 118.7
C30 C31 C32 122.0(16)
C30 C31 H31 119.0
C32 C31 H31 119.0
C76 C77 C90 119.2(16)
C76 C77 H77 120.4
C90 C77 H77 120.4
C75 C74 C73 119.1(16)
C75 C74 H74 120.4
C73 C74 H74 120.4
C50 C51 C52 119.9(13)
C50 C51 H51 120.0
C52 C51 H51 120.0
C112 C10 C111 121.8(15)
C112 C10 H10 119.1
C111 C10 H10 119.1
C85 C81 H81A 109.5
C85 C81 H81B 109.5
H81A C81 H81B 109.5
C85 C81 H81C 109.5
H81A C81 H81C 109.5
H81B C81 H81C 109.5
C54 C55 C56 117.3(15)
C54 C55 H55 121.3
C56 C55 H55 121.3
C9 C112 C10 118.1(16)
C9 C112 C116 120.4(16)
C10 C112 C116 121.0(18)
C9 C112 C505 127(2)
C10 C112 C505 114(2)
C116 C112 C505 16(2)
C55 C54 C107 122.0(15)
C55 C54 H54 119.0
C107 C54 H54 119.0
C73 C90 C77 117.3(14)
C73 C90 C500 122.6(14)
C77 C90 C500 119.9(14)
C108 C26 H26A 109.5
C108 C26 H26B 109.5
H26A C26 H26B 109.5
C108 C26 H26C 109.5
H26A C26 H26C 109.5
H26B C26 H26C 109.5
C8 C111 C10 117.2(13)
C8 C111 C109 123.3(13)
C10 C111 C109 119.5(13)
C69 C70 C71 120.0(14)
C69 C70 H70 120.0
C71 C70 H70 120.0
C31 C32 C33 117.8(14)
C31 C32 H32 121.1
C33 C32 H32 121.1
C37 C36 C35 120.6(13)
C37 C36 H36 119.7
C35 C36 H36 119.7
C78 C86 C80 108.1(13)
C78 C86 C84 110.8(12)
C80 C86 C84 111.1(14)
C78 C86 C79 102.9(14)
C80 C86 C79 109.5(14)
C84 C86 C79 114.0(12)
C115 C20 C19 118.1(19)
C115 C20 H20 121.0
C19 C20 H20 121.0
C108 C25 H25A 109.5
C108 C25 H25B 109.5
H25A C25 H25B 109.5
C108 C25 H25C 109.5
H25A C25 H25C 109.5
H25B C25 H25C 109.5
C86 C80 H80A 109.5
C86 C80 H80B 109.5
H80A C80 H80B 109.5
C86 C80 H80C 109.5
H80A C80 H80C 109.5
H80B C80 H80C 109.5
C86 C79 H79A 109.5
C86 C79 H79B 109.5
H79A C79 H79B 109.5
C86 C79 H79C 109.5
H79A C79 H79C 109.5
H79B C79 H79C 109.5
C19 C18 C17 123(2)
C19 C18 H18 118.3
C17 C18 H18 118.3
C5 C114 C6 99.6(13)
C86 C78 H78A 109.5
C86 C78 H78B 109.5
H78A C78 H78B 109.5
C86 C78 H78C 109.5
H78A C78 H78C 109.5
H78B C78 H78C 109.5
C18 C19 C20 120.3(18)
C18 C19 H19 119.8
C20 C19 H19 119.8
O2 C95 C6 104.6(11)
O2 C95 H95A 110.8
C6 C95 H95A 110.8
O2 C95 H95B 110.8
C6 C95 H95B 110.8
H95A C95 H95B 108.9
C55S C54S O1S 113(2)
C55S C54S H54A 109.1
O1S C54S H54A 109.1
C55S C54S H54B 109.1
O1S C54S H54B 109.1
H54A C54S H54B 107.8
C53S O1S C54S 34.2(16)
C53S O1S C50S 111(2)
C54S O1S C50S 102.2(16)
C51S C50S O1S 99.2(18)
C51S C50S C56S 31.2(18)
O1S C50S C56S 104.2(19)
C20S O50 C24S 116(3)
C20S O50 C25S 98(3)
C24S O50 C25S 26(2)
C36S C37S C38S 111(3)
C36S C37S C35S 23.9(19)
C38S C37S C35S 101(2)
O50 C25S C22S 88(3)
C21S C20S O50 110(4)
C27S O53 C31S 110(2)
C50S C51S C52S 101(2)
C50S C51S H51A 111.6
C52S C51S H51A 111.6
C50S C51S H51B 111.6
C52S C51S H51B 111.6
H51A C51S H51B 109.4
C37S C38S O70 95(3)
C37S C38S O71 107(2)
O70 C38S O71 32.6(19)
C37S C36S C34S 115(3)
C37S C36S H36A 108.6
C34S C36S H36A 108.6
C37S C36S H36B 108.6
C34S C36S H36B 108.6
H36A C36S H36B 107.6
C23S C22S C21S 133(4)
C23S C22S C25S 42(3)
C21S C22S C25S 92(3)
C13S C14S C17S 111(3)
C8S O54 C5S 104(3)
C53S C52S C51S 106(3)
C53S C52S H52A 110.5
C51S C52S H52A 110.5
C53S C52S H52B 110.5
C51S C52S H52B 110.5
H52A C52S H52B 108.7
O54 C8S C7S 104(4)
O54 C8S H4S1 110.9
C7S C8S H4S1 110.9
O54 C8S H4S2 110.9
C7S C8S H4S2 110.9
H4S1 C8S H4S2 108.9
C33S O71 C38S 98(3)
C14S C17S C19S 108(3)
C26S C27S O53 118(4)
C26S C27S C28S 31(3)
O53 C27S C28S 96(3)
C5S C6S C7S 85(3)
C5S C6S H2S1 114.5
C7S C6S H2S1 114.5
C5S C6S H2S2 114.5
C7S C6S H2S2 114.5
H2S1 C6S H2S2 111.6
C8S C7S C6S 108(4)
C8S C7S H1S1 110.2
C6S C7S H1S1 110.2
C8S C7S H1S2 110.2
C6S C7S H1S2 110.2
H1S1 C7S H1S2 108.5
O54 C5S C6S 115(4)
O54 C5S H3S1 108.6
C6S C5S H3S1 108.6
O54 C5S H3S2 108.6
C6S C5S H3S2 108.6
H3S1 C5S H3S2 107.5
C20S C21S C22S 131(4)
C17S C19S O60 98(3)
C19S O60 C13S 104(3)
C12S O51 C11S 110(4)
O1S C53S C52S 111(3)
O1S C53S H53A 109.5
C52S C53S H53A 109.5
O1S C53S H53B 109.5
C52S C53S H53B 109.5
H53A C53S H53B 108.1
C14S C13S O60 109(4)
C12S C9S C10S 104(4)
C11S C10S C9S 105(4)
O51 C12S C9S 104(4)
C55S C56S C50S 103(3)
C55S C56S H56A 111.3
C50S C56S H56A 111.3
C55S C56S H56B 111.3
C50S C56S H56B 111.3
H56A C56S H56B 109.2
C54S C55S C56S 113(3)
C54S C55S H55A 109.0
C56S C55S H55A 109.0
C54S C55S H55B 109.0
C56S C55S H55B 109.0
H55A C55S H55B 107.8
C22S C23S C24S 106(4)
C23S C24S O50 117(4)
O51 C11S C10S 95(4)
C30S C29S C28S 95(6)
C30S C29S C32S 34(4)
C28S C29S C32S 120(6)
C30S C29S C26S 123(5)
C28S C29S C26S 40(4)
C32S C29S C26S 128(4)
C30S C29S C31S 43(3)
C28S C29S C31S 100(4)
C32S C29S C31S 27(3)
C26S C29S C31S 101(3)
C30S C32S C31S 114(8)
C30S C32S C29S 47(5)
C31S C32S C29S 124(5)
C30S C32S C28S 33(5)
C31S C32S C28S 104(4)
C29S C32S C28S 27(3)
C26S C28S C29S 96(6)
C26S C28S C30S 124(6)
C29S C28S C30S 40(3)
C26S C28S C27S 49(5)
C29S C28S C27S 115(4)
C30S C28S C27S 109(3)
C26S C28S C32S 109(6)
C29S C28S C32S 33(4)
C30S C28S C32S 16(2)
C27S C28S C32S 99(3)
C32S C30S C29S 99(7)
C32S C30S C28S 131(7)
C29S C30S C28S 46(4)
C32S C30S C31S 42(5)
C29S C30S C31S 114(4)
C28S C30S C31S 113(3)
C32S C30S C26S 109(6)
C29S C30S C26S 36(4)
C28S C30S C26S 22(2)
C31S C30S C26S 98(2)
C32S C31S C30S 23(3)
C32S C31S O53 119(4)
C30S C31S O53 98(2)
C32S C31S C29S 28(3)
C30S C31S C29S 22.9(16)
O53 C31S C29S 92(2)
C28S C26S C27S 100(6)
C28S C26S C29S 44(4)
C27S C26S C29S 116(5)
C28S C26S C30S 34(4)
C27S C26S C30S 96(4)
C29S C26S C30S 21(2)

loop_
_geom_bond_atom_site_label_1
_geom_bond_atom_site_label_2
_geom_bond_distance
O70 C38S 1.55(5)
O70 C34S 1.59(6)
C35S C33S 1.44(5)
C35S C37S 1.90(5)
C35S H35A 0.9900
C35S H35B 0.9900
C33S O71 1.68(6)
C33S H33A 0.9900
C33S H33B 0.9900
C34S C36S 1.63(5)
C34S H34A 0.9900
C34S H34B 0.9900
Cr1 O6 1.983(8)
Cr1 O12 2.005(8)
Cr1 O3 2.028(7)
Cr1 O9 2.046(8)
Cr1 O1 2.250(7)
Cr1 Cr2 2.327(3)
C11 C12 1.3900
C11 C116 1.3900
C11 H11 0.9500
C12 C15 1.3900
C12 H12 0.9500
C15 C13 1.3900
C15 H15 0.9500
C13 C14 1.3900
C13 H13 0.9500
C14 C116 1.3900
C14 H14 0.9500
C116 C112 1.42(2)
C97 C96 1.41(6)
C97 C99 1.60(8)
C97 H97 0.9500
C88 C89 1.43(6)
C88 C505 1.51(7)
C88 H88 0.9500
C89 C99 1.30(6)
C89 H89 0.9500
C96 C505 1.42(6)
C96 H96 0.9500
C99 H99 0.9500
C505 C112 1.62(5)
C5 O2 1.438(15)
C5 C114 1.50(2)
C5 H5A 0.9900
C5 H5B 0.9900
C1 O1 1.441(14)
C1 C2 1.502(18)
C1 H1A 0.9900
C1 H1B 0.9900
C4 O1 1.453(14)
C4 C3 1.508(19)
C4 H4A 0.9900
C4 H4B 0.9900
O2 C95 1.452(15)
O2 Cr2 2.238(8)
Cr2 O4 1.998(7)
Cr2 O7 2.021(8)
Cr2 O10 2.029(7)
Cr2 O13 2.027(8)
C22 C110 1.545(19)
C22 H22A 0.9800
C22 H22B 0.9800
C22 H22C 0.9800
O11 C117 1.345(14)
O11 C109 1.483(16)
O14 C118 1.332(14)
O14 C84 1.496(15)
O7 C119 1.280(13)
O5 C600 1.324(13)
O5 C92 1.494(12)
O10 C117 1.252(13)
C21 C110 1.585(19)
C21 H21A 0.9800
C21 H21B 0.9800
C21 H21C 0.9800
O13 C118 1.274(14)
O3 C600 1.308(13)
C68 C91 1.403(18)
C68 C69 1.420(18)
C68 H68 0.9500
O8 C119 1.344(13)
O8 C101 1.478(14)
O9 C117 1.271(14)
O6 C119 1.246(12)
O12 C118 1.250(14)
O4 C600 1.253(13)
C105 C49 1.374(17)
C105 C53 1.402(16)
C105 C104 1.486(16)
C502 C28 1.364(17)
C502 C27 1.397(17)
C502 C504 1.492(17)
C92 C170 1.561(16)
C92 C93 1.604(17)
C92 C94 1.619(16)
C65 C87 1.399(18)
C65 C501 1.411(19)
C65 H65 0.9500
C503 C28 1.392(16)
C503 C29 1.420(16)
C503 C98 1.488(17)
C102 C64 1.506(18)
C102 C63 1.555(17)
C102 C62 1.562(18)
C102 C101 1.633(17)
C104 C48 1.383(17)
C104 C47 1.400(16)
C84 C87 1.56(2)
C84 C86 1.58(2)
C84 C85 1.632(19)
C93 C40 1.518(16)
C93 C41 1.530(16)
C93 C42 1.556(15)
C41 H41A 0.9800
C41 H41B 0.9800
C41 H41C 0.9800
C94 C44 1.506(16)
C94 C45 1.538(18)
C94 C43 1.537(16)
C44 H44A 0.9800
C44 H44B 0.9800
C44 H44C 0.9800
C29 C170 1.378(16)
C29 H29 0.9500
C43 H43A 0.9800
C43 H43B 0.9800
C43 H43C 0.9800
C98 C39 1.382(17)
C98 C35 1.398(18)
C109 C111 1.517(19)
C109 C110 1.60(2)
C109 C108 1.617(19)
C106 C46 1.378(16)
C106 C48 1.420(17)
C106 C107 1.479(18)
C49 C50 1.405(17)
C49 H49 0.9500
C50 C51 1.358(19)
C50 H50 0.9500
C46 C103 1.381(16)
C46 H46 0.9500
C47 C103 1.398(16)
C47 H47 0.9500
C87 C67 1.387(18)
C39 C38 1.378(18)
C39 H39 0.9500
C504 C30 1.37(2)
C504 C34 1.400(18)
C40 H40A 0.9800
C40 H40B 0.9800
C40 H40C 0.9800
C28 H28 0.9500
C63 H63A 0.9800
C63 H63B 0.9800
C63 H63C 0.9800
C60 C100 1.535(17)
C60 H60A 0.9800
C60 H60B 0.9800
C60 H60C 0.9800
C2 C3 1.48(2)
C2 H2A 0.9900
C2 H2B 0.9900
C100 C61 1.526(16)
C100 C59 1.555(17)
C100 C101 1.586(16)
C62 H62A 0.9800
C62 H62B 0.9800
C62 H62C 0.9800
C103 C101 1.561(16)
C107 C58 1.381(19)
C107 C54 1.406(19)
C53 C52 1.379(18)
C53 H53 0.9500
C64 H64A 0.9800
C64 H64B 0.9800
C64 H64C 0.9800
C38 C37 1.351(19)
C38 H38 0.9500
C66 C501 1.376(18)
C66 C500 1.395(19)
C66 H66 0.9500
C170 C27 1.391(15)
C37 C36 1.35(2)
C37 H37 0.9500
C48 H48 0.9500
C91 C72 1.387(19)
C91 C501 1.479(19)
C59 H59A 0.9800
C59 H59B 0.9800
C59 H59C 0.9800
C500 C67 1.43(2)
C500 C90 1.489(19)
C27 H27 0.9500
C42 H42A 0.9800
C42 H42B 0.9800
C42 H42C 0.9800
C83 C85 1.504(19)
C83 H83A 0.9800
C83 H83B 0.9800
C83 H83C 0.9800
C35 C36 1.41(2)
C35 H35 0.9500
C115 C16 1.39(2)
C115 C20 1.42(2)
C115 C113 1.49(2)
C45 H45A 0.9800
C45 H45B 0.9800
C45 H45C 0.9800
C24 C108 1.56(2)
C24 H24A 0.9800
C24 H24B 0.9800
C24 H24C 0.9800
C30 C31 1.37(2)
C30 H30 0.9500
C61 H61A 0.9800
C61 H61B 0.9800
C61 H61C 0.9800
C34 C33 1.385(19)
C34 H34 0.9500
C6 C95 1.53(2)
C6 C114 1.55(2)
C6 H6A 0.9900
C6 H6B 0.9900
C67 H67 0.9500
C8 C113 1.409(18)
C8 C111 1.41(2)
C8 H8 0.9500
C75 C74 1.35(2)
C75 C76 1.37(2)
C75 H75 0.9500
C85 C82 1.53(2)
C85 C81 1.557(19)
C33 C32 1.45(2)
C33 H33 0.9500
C3 H3 0.9500
C56 C57 1.31(2)
C56 C55 1.45(2)
C56 H56 0.9500
C71 C72 1.38(2)
C71 C70 1.40(2)
C71 H71 0.9500
C69 C70 1.38(2)
C69 H69 0.9500
C108 C26 1.55(2)
C108 C25 1.55(2)
C113 C9 1.36(2)
C57 C58 1.43(2)
C57 H57 0.9500
C72 H72 0.9500
C82 H82A 0.9800
C82 H82B 0.9800
C82 H82C 0.9800
C16 C17 1.39(2)
C16 H16 0.9500
C58 H58 0.9500
C110 C23A 1.564(18)
C23A H23A 0.9800
C23A H23B 0.9800
C23A H23C 0.9800
C76 C77 1.39(2)
C76 H76 0.9500
C17 C18 1.39(2)
C17 H17 0.9500
C9 C112 1.33(2)
C9 H9 0.9500
C52 C51 1.39(2)
C52 H52 0.9500
C73 C90 1.36(2)
C73 C74 1.39(2)
C73 H73 0.9500
C31 C32 1.35(2)
C31 H31 0.9500
C77 C90 1.41(2)
C77 H77 0.9500
C74 H74 0.9500
C51 H51 0.9500
C10 C112 1.40(2)
C10 C111 1.42(2)
C10 H10 0.9500
C81 H81A 0.9800
C81 H81B 0.9800
C81 H81C 0.9800
C55 C54 1.359(19)
C55 H55 0.9500
C54 H54 0.9500
C26 H26A 0.9800
C26 H26B 0.9800
C26 H26C 0.9800
C70 H70 0.9500
C32 H32 0.9500
C36 H36 0.9500
C86 C78 1.55(2)
C86 C80 1.54(2)
C86 C79 1.60(2)
C20 C19 1.46(3)
C20 H20 0.9500
C25 H25A 0.9800
C25 H25B 0.9800
C25 H25C 0.9800
C80 H80A 0.9800
C80 H80B 0.9800
C80 H80C 0.9800
C79 H79A 0.9800
C79 H79B 0.9800
C79 H79C 0.9800
C18 C19 1.32(3)
C18 H18 0.9500
C78 H78A 0.9800
C78 H78B 0.9800
C78 H78C 0.9800
C19 H19 0.9500
C95 H95A 0.9900
C95 H95B 0.9900
C54S C55S 1.39(4)
C54S O1S 1.51(3)
C54S H54A 0.9900
C54S H54B 0.9900
O1S C53S 1.26(3)
O1S C50S 1.53(2)
C50S C51S 1.47(3)
C50S C56S 1.73(4)
O50 C20S 1.46(3)
O50 C24S 1.56(5)
O50 C25S 1.66(6)
C37S C36S 1.18(3)
C37S C38S 1.47(3)
C25S C22S 1.89(6)
C20S C21S 1.03(4)
O53 C27S 1.41(4)
O53 C31S 1.53(3)
C51S C52S 1.50(5)
C51S H51A 0.9900
C51S H51B 0.9900
C38S O71 1.72(5)
C36S H36A 0.9900
C36S H36B 0.9900
C22S C23S 1.24(5)
C22S C21S 1.33(4)
C14S C13S 1.27(5)
C14S C17S 1.35(4)
O54 C8S 1.40(4)
O54 C5S 1.65(5)
C52S C53S 1.30(4)
C52S H52A 0.9900
C52S H52B 0.9900
C8S C7S 1.53(6)
C8S H4S1 0.9900
C8S H4S2 0.9900
C17S C19S 1.56(5)
C27S C26S 1.27(5)
C27S C28S 1.65(5)
C6S C5S 1.62(5)
C6S C7S 1.78(6)
C6S H2S1 0.9900
C6S H2S2 0.9900
C7S H1S1 0.9900
C7S H1S2 0.9900
C5S H3S1 0.9900
C5S H3S2 0.9900
C19S O60 1.56(5)
O60 C13S 1.53(6)
O51 C12S 1.42(5)
O51 C11S 1.53(6)
C53S H53A 0.9900
C53S H53B 0.9900
C9S C12S 1.49(6)
C9S C10S 1.52(6)
C10S C11S 1.48(7)
C56S C55S 1.39(5)
C56S H56A 0.9900
C56S H56B 0.9900
C55S H55A 0.9900
C55S H55B 0.9900
C23S C24S 1.38(6)
C29S C30S 0.83(4)
C29S C28S 0.92(4)
C29S C32S 1.12(6)
C29S C26S 1.33(6)
C29S C31S 1.95(5)
C32S C30S 0.64(5)
C32S C31S 1.08(5)
C32S C28S 1.77(6)
C28S C26S 0.86(5)
C28S C30S 1.29(5)
C30S C31S 1.46(4)
C30S C26S 1.91(6)
